data_7202136
loop_
_publ_author_name
'Mastalerz, Michael'
'Rivera, Hebert Jesus Estevez'
'H\"uggenberg, Wiebke'
'Merz, Klaus'
'Oppel, Iris M.'
'Dyker, Gerald'

_publ_section_title
;
 Pyridoxycalix[4]arene palladium(II) complexes as tectons for
 self-inclusion polymers
;
_journal_issue 9
_journal_name_full CrystEngComm
_journal_page_first 1120
_journal_paper_doi 10.1039/b805082a
_journal_volume 10
_journal_year 2008
_chemical_formula_sum 'C42 H38 Cl6 N2 O4 Pd'
_chemical_formula_weight 953.84
_chemical_name_systematic
;
?
;
_space_group_IT_number 14
_symmetry_space_group_name_Hall '-P 2yn'
_symmetry_space_group_name_H-M 'P 1 21/n 1'
_atom_sites_solution_hydrogens geom
_atom_sites_solution_primary direct
_atom_sites_solution_secondary difmap
_audit_creation_method SHELXL-97
_cell_angle_alpha 90.00
_cell_angle_beta 94.792(13)
_cell_angle_gamma 90.00
_cell_formula_units_Z 4
_cell_length_a 12.118(3)
_cell_length_b 23.052(7)
_cell_length_c 14.590(4)
_cell_measurement_temperature 213(2)
_cell_volume 4061.4(19)
_computing_cell_refinement 'SAINT (Siemens, 1996)'
_computing_data_collection 'SMART (Siemens, 1996)'
_computing_data_reduction 'SAINT (Siemens, 1996)'
_computing_molecular_graphics 'SHELXTL (Siemens, 1996)'
_computing_publication_material 'SHELXTL (Siemens, 1996)'
_computing_structure_refinement 'SHELXL-97 (Sheldrick, 1997)'
_computing_structure_solution 'SHELXS-97 (Sheldrick, 1990)'
_diffrn_ambient_temperature 213(2)
_diffrn_measured_fraction_theta_full 0.801
_diffrn_measured_fraction_theta_max 0.801
_diffrn_measurement_device_type 'Bruker axs CCD 1000'
_diffrn_measurement_method 'phi scan'
_diffrn_radiation_monochromator graphite
_diffrn_radiation_source 'fine-focus sealed tube'
_diffrn_radiation_type MoK\a
_diffrn_radiation_wavelength 0.71073
_diffrn_reflns_av_R_equivalents 0.0789
_diffrn_reflns_av_sigmaI/netI 0.1295
_diffrn_reflns_limit_h_max 8
_diffrn_reflns_limit_h_min -14
_diffrn_reflns_limit_k_max 25
_diffrn_reflns_limit_k_min -25
_diffrn_reflns_limit_l_max 8
_diffrn_reflns_limit_l_min -17
_diffrn_reflns_number 15016
_diffrn_reflns_theta_full 25.06
_diffrn_reflns_theta_max 25.06
_diffrn_reflns_theta_min 1.77
_exptl_absorpt_coefficient_mu 0.897
_exptl_absorpt_correction_T_max 0.9157
_exptl_absorpt_correction_T_min 0.8410
_exptl_absorpt_correction_type empirical
_exptl_crystal_colour orange
_exptl_crystal_density_diffrn 1.560
_exptl_crystal_density_method 'not measured'
_exptl_crystal_description needle
_exptl_crystal_F_000 1936
_exptl_crystal_size_max 0.20
_exptl_crystal_size_mid 0.10
_exptl_crystal_size_min 0.10
_refine_diff_density_max 0.996
_refine_diff_density_min -1.051
_refine_diff_density_rms 0.120
_refine_ls_extinction_method none
_refine_ls_goodness_of_fit_ref 1.029
_refine_ls_hydrogen_treatment constr
_refine_ls_matrix_type full
_refine_ls_number_parameters 450
_refine_ls_number_reflns 5773
_refine_ls_number_restraints 0
_refine_ls_restrained_S_all 1.029
_refine_ls_R_factor_all 0.1401
_refine_ls_R_factor_gt 0.0716
_refine_ls_shift/su_max 0.000
_refine_ls_shift/su_mean 0.000
_refine_ls_structure_factor_coef Fsqd
_refine_ls_weighting_details 'calc w=1/[\s^2^(Fo^2^)+(0.0389P)^2^+29.5940P] where P=(Fo^2^+2Fc^2^)/3'
_refine_ls_weighting_scheme calc
_refine_ls_wR_factor_gt 0.1371
_refine_ls_wR_factor_ref 0.1639
_reflns_number_gt 3374
_reflns_number_total 5773
_reflns_threshold_expression >2sigma(I)
_cod_data_source_file b805082a.txt
_cod_data_source_block md1291t
_cod_original_cell_volume 4061.6(19)
_cod_database_code 7202136

loop_
_symmetry_equiv_pos_as_xyz
'x, y, z'
'-x+1/2, y+1/2, -z+1/2'
'-x, -y, -z'
'x-1/2, -y-1/2, z-1/2'

loop_
_atom_site_label
_atom_site_type_symbol
_atom_site_fract_x
_atom_site_fract_y
_atom_site_fract_z
_atom_site_U_iso_or_equiv
_atom_site_adp_type
_atom_site_occupancy
_atom_site_symmetry_multiplicity
_atom_site_calc_flag
_atom_site_refinement_flags
_atom_site_disorder_assembly
_atom_site_disorder_group
Pd1 Pd -0.00614(6) 0.16495(3) 0.74197(5) 0.0234(2) Uani 1 1 d . . .
Cl1 Cl 0.0949(2) 0.08339(11) 0.7134(2) 0.0489(8) Uani 1 1 d . . .
N1 N -0.1420(6) 0.1125(3) 0.7431(5) 0.0265(19) Uani 1 1 d . . .
O1 O -0.1574(5) 0.2354(3) 0.5708(5) 0.048(2) Uani 1 1 d . . .
H1B H -0.1884 0.2035 0.5742 0.072 Uiso 1 1 calc R . .
C1 C -0.1691(8) 0.0876(4) 0.8227(7) 0.038(3) Uani 1 1 d . . .
H1A H -0.1265 0.0968 0.8776 0.046 Uiso 1 1 calc R . .
Cl2 Cl -0.1026(2) 0.24404(11) 0.7875(2) 0.0453(7) Uani 1 1 d . . .
N2 N 0.1315(6) 0.2157(3) 0.7402(5) 0.0265(19) Uani 1 1 d . . .
C2 C -0.2544(8) 0.0502(4) 0.8265(7) 0.038(3) Uani 1 1 d . . .
H2A H -0.2699 0.0345 0.8834 0.045 Uiso 1 1 calc R . .
O2 O 0.0245(6) 0.1533(3) 0.5278(5) 0.046(2) Uani 1 1 d . . .
H2B H 0.0509 0.1864 0.5348 0.069 Uiso 1 1 calc R . .
O3 O 0.0592(5) 0.2566(2) 0.6087(4) 0.0262(15) Uani 1 1 d . . .
C3 C -0.3198(8) 0.0347(4) 0.7474(7) 0.031(2) Uani 1 1 d . . .
Cl3 Cl 0.1107(7) -0.0271(3) 0.9235(6) 0.265(5) Uani 1 1 d . . .
O4 O -0.1705(5) 0.1216(3) 0.5896(4) 0.0288(16) Uani 1 1 d . . .
Cl4 Cl 0.3482(7) -0.0272(3) 0.9264(4) 0.209(4) Uani 1 1 d . . .
C4 C -0.2925(7) 0.0592(4) 0.6676(7) 0.027(2) Uani 1 1 d . . .
H4A H -0.3343 0.0503 0.6122 0.033 Uiso 1 1 calc R . .
C5 C -0.2040(7) 0.0971(4) 0.6668(7) 0.024(2) Uani 1 1 d . . .
Cl5 Cl 0.4106(4) 0.0610(3) 0.5021(4) 0.138(2) Uani 1 1 d . . .
C6 C -0.4130(8) -0.0077(5) 0.7527(8) 0.048(3) Uani 1 1 d . . .
H6A H -0.4601 -0.0068 0.6955 0.073 Uiso 1 1 calc R . .
H6B H -0.4561 0.0027 0.8033 0.073 Uiso 1 1 calc R . .
H6C H -0.3830 -0.0464 0.7625 0.073 Uiso 1 1 calc R . .
Cl6 Cl 0.3772(3) 0.11898(19) 0.6681(3) 0.1017(15) Uani 1 1 d . . .
C7 C 0.2124(7) 0.2116(4) 0.8095(7) 0.027(2) Uani 1 1 d . . .
H7A H 0.2018 0.1869 0.8592 0.032 Uiso 1 1 calc R . .
C8 C 0.3085(7) 0.2421(4) 0.8101(6) 0.027(2) Uani 1 1 d . . .
H8A H 0.3625 0.2383 0.8598 0.033 Uiso 1 1 calc R . .
C9 C 0.3273(7) 0.2788(4) 0.7373(7) 0.030(2) Uani 1 1 d . . .
C10 C 0.2437(7) 0.2845(4) 0.6668(7) 0.029(2) Uani 1 1 d . . .
H10A H 0.2524 0.3093 0.6169 0.035 Uiso 1 1 calc R . .
C11 C 0.1472(7) 0.2529(4) 0.6714(6) 0.025(2) Uani 1 1 d . . .
C12 C 0.4345(8) 0.3111(4) 0.7344(7) 0.039(3) Uani 1 1 d . . .
H12A H 0.4253 0.3421 0.6896 0.059 Uiso 1 1 calc R . .
H12B H 0.4915 0.2846 0.7172 0.059 Uiso 1 1 calc R . .
H12C H 0.4561 0.3273 0.7946 0.059 Uiso 1 1 calc R . .
C13 C -0.2334(4) 0.1200(3) 0.5059(3) 0.025(2) Uani 1 1 d G . .
C14 C -0.3284(5) 0.1532(2) 0.4874(4) 0.028(2) Uani 1 1 d G . .
C15 C -0.3846(4) 0.1519(2) 0.4005(4) 0.036(3) Uani 1 1 d G . .
H15A H -0.4489 0.1743 0.3880 0.044 Uiso 1 1 calc R . .
C16 C -0.3459(5) 0.1174(3) 0.3319(3) 0.039(3) Uani 1 1 d G . .
H16A H -0.3839 0.1165 0.2731 0.047 Uiso 1 1 calc R . .
C17 C -0.2509(5) 0.0842(2) 0.3503(4) 0.038(3) Uani 1 1 d G . .
H17A H -0.2247 0.0609 0.3040 0.046 Uiso 1 1 calc R . .
C18 C -0.1946(4) 0.0855(2) 0.4373(4) 0.028(2) Uani 1 1 d G . .
C19 C -0.0858(7) 0.0516(4) 0.4522(7) 0.034(3) Uani 1 1 d . . .
H19A H -0.0973 0.0128 0.4258 0.041 Uiso 1 1 calc R . .
H19B H -0.0673 0.0470 0.5184 0.041 Uiso 1 1 calc R . .
C20 C 0.0136(4) 0.0800(2) 0.4098(4) 0.029(2) Uani 1 1 d G . .
C21 C 0.0541(5) 0.0584(2) 0.3302(4) 0.039(3) Uani 1 1 d G . .
H21A H 0.0219 0.0253 0.3015 0.047 Uiso 1 1 calc R . .
C22 C 0.1423(5) 0.0859(3) 0.2930(4) 0.046(3) Uani 1 1 d G . .
H22A H 0.1697 0.0713 0.2392 0.055 Uiso 1 1 calc R . .
C23 C 0.1899(4) 0.1349(3) 0.3355(5) 0.038(3) Uani 1 1 d G . .
H23A H 0.2495 0.1535 0.3104 0.046 Uiso 1 1 calc R . .
C24 C 0.1493(5) 0.1564(2) 0.4151(4) 0.029(2) Uani 1 1 d G . .
C25 C 0.0612(5) 0.1290(3) 0.4522(4) 0.028(2) Uani 1 1 d G . .
C26 C 0.2018(7) 0.2084(4) 0.4681(7) 0.032(2) Uani 1 1 d . . .
H26A H 0.2749 0.2160 0.4465 0.038 Uiso 1 1 calc R . .
H26B H 0.2126 0.1985 0.5336 0.038 Uiso 1 1 calc R . .
C27 C 0.1305(5) 0.2645(2) 0.4567(5) 0.030(2) Uani 1 1 d G . .
C28 C 0.1275(5) 0.2927(3) 0.3723(4) 0.038(3) Uani 1 1 d G . .
H28A H 0.1718 0.2794 0.3267 0.046 Uiso 1 1 calc R . .
C29 C 0.0592(5) 0.3406(3) 0.3554(4) 0.042(3) Uani 1 1 d G . .
H29A H 0.0573 0.3597 0.2983 0.051 Uiso 1 1 calc R . .
C30 C -0.0061(5) 0.3603(2) 0.4228(5) 0.039(3) Uani 1 1 d G . .
H30A H -0.0523 0.3927 0.4114 0.047 Uiso 1 1 calc R . .
C31 C -0.0032(5) 0.3321(3) 0.5072(4) 0.034(2) Uani 1 1 d G . .
C32 C 0.0651(5) 0.2842(3) 0.5241(4) 0.029(2) Uani 1 1 d G . .
C33 C -0.0817(8) 0.3536(4) 0.5767(8) 0.049(3) Uani 1 1 d . . .
H33A H -0.0784 0.3961 0.5789 0.058 Uiso 1 1 calc R . .
H33B H -0.0553 0.3392 0.6378 0.058 Uiso 1 1 calc R . .
C34 C -0.2047(4) 0.3349(3) 0.5556(5) 0.033(2) Uani 1 1 d G . .
C35 C -0.2863(6) 0.3764(2) 0.5357(5) 0.044(3) Uani 1 1 d G . .
H35A H -0.2672 0.4159 0.5338 0.052 Uiso 1 1 calc R . .
C36 C -0.3963(5) 0.3596(3) 0.5186(5) 0.051(3) Uani 1 1 d G . .
H36A H -0.4515 0.3876 0.5052 0.061 Uiso 1 1 calc R . .
C37 C -0.4245(4) 0.3012(3) 0.5215(5) 0.047(3) Uani 1 1 d G . .
H37A H -0.4989 0.2898 0.5099 0.057 Uiso 1 1 calc R . .
C38 C -0.3428(5) 0.2597(2) 0.5414(5) 0.035(3) Uani 1 1 d G . .
C39 C -0.2329(4) 0.2765(2) 0.5585(5) 0.033(3) Uani 1 1 d G . .
C40 C -0.3698(8) 0.1960(4) 0.5585(7) 0.035(3) Uani 1 1 d . . .
H40A H -0.4503 0.1920 0.5586 0.041 Uiso 1 1 calc R . .
H40B H -0.3371 0.1852 0.6198 0.041 Uiso 1 1 calc R . .
C41 C 0.225(2) -0.0008(9) 0.8776(11) 0.174(11) Uani 1 1 d . . .
H41A H 0.2251 0.0415 0.8836 0.209 Uiso 1 1 calc R . .
H41B H 0.2191 -0.0100 0.8118 0.209 Uiso 1 1 calc R . .
C42 C 0.3220(9) 0.0721(5) 0.5844(8) 0.062(4) Uani 1 1 d . . .
H42A H 0.3053 0.0349 0.6127 0.074 Uiso 1 1 calc R . .
H42B H 0.2524 0.0882 0.5560 0.074 Uiso 1 1 calc R . .

loop_
_atom_site_aniso_label
_atom_site_aniso_U_11
_atom_site_aniso_U_22
_atom_site_aniso_U_33
_atom_site_aniso_U_23
_atom_site_aniso_U_13
_atom_site_aniso_U_12
Pd1 0.0257(3) 0.0257(4) 0.0186(4) 0.0010(4) -0.0001(3) -0.0015(3)
Cl1 0.0457(15) 0.0301(16) 0.073(2) -0.0068(15) 0.0162(16) 0.0040(12)
N1 0.028(4) 0.026(5) 0.025(5) 0.006(4) 0.000(4) 0.006(3)
O1 0.037(4) 0.024(4) 0.081(6) 0.006(4) -0.010(4) -0.004(3)
C1 0.041(6) 0.049(7) 0.025(6) 0.008(5) 0.006(5) -0.003(5)
Cl2 0.0347(13) 0.0377(17) 0.065(2) -0.0162(15) 0.0134(14) -0.0001(12)
N2 0.036(4) 0.019(5) 0.024(5) -0.002(4) -0.001(4) 0.005(3)
C2 0.038(6) 0.045(7) 0.032(7) 0.018(5) 0.016(6) -0.003(5)
O2 0.058(5) 0.043(5) 0.039(5) -0.019(4) 0.017(4) -0.023(4)
O3 0.029(3) 0.025(4) 0.024(4) 0.003(3) -0.005(3) -0.004(3)
C3 0.034(5) 0.028(6) 0.033(7) 0.005(5) 0.011(5) 0.001(4)
Cl3 0.268(8) 0.231(8) 0.265(9) 0.138(7) -0.163(7) -0.179(7)
O4 0.030(3) 0.033(4) 0.023(4) -0.002(3) 0.002(3) -0.005(3)
Cl4 0.279(8) 0.240(7) 0.121(5) 0.074(5) 0.094(6) 0.174(7)
C4 0.033(5) 0.021(6) 0.027(6) 0.000(4) -0.003(5) -0.008(4)
C5 0.038(5) 0.012(5) 0.023(6) 0.005(4) 0.014(5) 0.006(4)
Cl5 0.090(3) 0.213(6) 0.114(4) -0.080(4) 0.019(3) -0.023(3)
C6 0.035(6) 0.054(8) 0.059(8) 0.014(6) 0.016(6) -0.011(5)
Cl6 0.061(2) 0.138(4) 0.105(3) -0.058(3) 0.003(2) -0.012(2)
C7 0.032(5) 0.022(6) 0.027(6) -0.004(4) 0.011(5) 0.008(4)
C8 0.023(5) 0.044(7) 0.015(6) -0.004(5) 0.000(5) 0.004(4)
C9 0.032(5) 0.027(6) 0.030(6) -0.016(5) 0.006(5) -0.005(4)
C10 0.030(5) 0.032(6) 0.025(6) 0.005(5) 0.001(5) -0.014(4)
C11 0.040(5) 0.019(6) 0.016(5) -0.001(4) 0.008(5) -0.007(4)
C12 0.042(6) 0.040(7) 0.034(7) -0.004(5) -0.008(6) -0.007(5)
C13 0.033(5) 0.022(6) 0.020(6) 0.004(4) -0.003(5) -0.012(4)
C14 0.024(5) 0.032(6) 0.028(6) 0.007(5) 0.008(5) -0.014(4)
C15 0.029(5) 0.028(7) 0.050(7) 0.013(5) -0.001(6) -0.009(4)
C16 0.050(6) 0.043(7) 0.021(6) 0.000(5) -0.014(6) -0.009(5)
C17 0.053(6) 0.028(6) 0.034(7) 0.001(5) 0.007(6) -0.005(5)
C18 0.034(5) 0.022(6) 0.026(6) -0.002(4) -0.005(5) -0.004(4)
C19 0.043(6) 0.018(6) 0.040(7) 0.006(5) -0.005(5) -0.008(4)
C20 0.027(5) 0.019(6) 0.039(7) 0.002(5) -0.010(5) 0.002(4)
C21 0.044(6) 0.024(6) 0.049(8) -0.011(5) 0.004(6) 0.009(5)
C22 0.047(7) 0.036(7) 0.057(8) 0.001(6) 0.026(6) 0.007(5)
C23 0.034(5) 0.032(7) 0.049(8) 0.017(5) 0.006(6) 0.005(5)
C24 0.033(5) 0.032(6) 0.021(6) 0.004(5) -0.003(5) 0.014(5)
C25 0.031(5) 0.033(6) 0.021(6) 0.007(5) 0.000(5) 0.005(4)
C26 0.022(5) 0.042(7) 0.031(6) 0.009(5) -0.002(5) -0.003(4)
C27 0.032(5) 0.024(6) 0.032(6) 0.011(5) -0.001(5) -0.007(4)
C28 0.035(5) 0.048(7) 0.031(7) 0.007(5) 0.004(5) -0.006(5)
C29 0.044(6) 0.039(7) 0.043(7) 0.011(6) -0.004(6) -0.010(5)
C30 0.050(6) 0.027(6) 0.040(7) 0.014(5) -0.003(6) 0.000(5)
C31 0.034(5) 0.022(6) 0.043(7) 0.003(5) -0.001(5) -0.015(5)
C32 0.031(5) 0.024(6) 0.032(6) 0.007(5) -0.006(5) -0.007(4)
C33 0.053(7) 0.029(7) 0.061(8) -0.001(5) -0.012(7) 0.001(5)
C34 0.045(6) 0.034(6) 0.021(5) -0.004(5) 0.006(5) 0.007(5)
C35 0.056(7) 0.030(7) 0.049(8) 0.000(5) 0.027(7) 0.005(5)
C36 0.054(7) 0.048(8) 0.053(8) 0.010(6) 0.026(7) 0.021(6)
C37 0.035(6) 0.068(9) 0.040(8) 0.004(6) 0.009(6) 0.011(6)
C38 0.035(5) 0.040(7) 0.028(6) -0.007(5) -0.001(5) 0.006(5)
C39 0.037(5) 0.020(6) 0.040(7) 0.007(5) -0.002(5) 0.008(4)
C40 0.030(5) 0.041(7) 0.033(7) 0.008(5) 0.002(5) -0.004(4)
C41 0.33(3) 0.135(19) 0.049(11) -0.036(11) -0.028(17) 0.09(2)
C42 0.057(7) 0.062(9) 0.064(9) -0.001(7) -0.005(7) -0.003(6)

loop_
_atom_type_symbol
_atom_type_description
_atom_type_scat_dispersion_real
_atom_type_scat_dispersion_imag
_atom_type_scat_source
C C 0.0033 0.0016 'International Tables Vol C Tables 4.2.6.8 and 6.1.1.4'
H H 0.0000 0.0000 'International Tables Vol C Tables 4.2.6.8 and 6.1.1.4'
N N 0.0061 0.0033 'International Tables Vol C Tables 4.2.6.8 and 6.1.1.4'
O O 0.0106 0.0060 'International Tables Vol C Tables 4.2.6.8 and 6.1.1.4'
Cl Cl 0.1484 0.1585 'International Tables Vol C Tables 4.2.6.8 and 6.1.1.4'
Pd Pd -0.9988 1.0072 'International Tables Vol C Tables 4.2.6.8 and 6.1.1.4'

loop_
_geom_angle_atom_site_label_1
_geom_angle_atom_site_label_2
_geom_angle_atom_site_label_3
_geom_angle
_geom_angle_site_symmetry_1
_geom_angle_site_symmetry_3
_geom_angle_publ_flag
N2 Pd1 N1 178.7(3) . . ?
N2 Pd1 Cl2 89.1(2) . . ?
N1 Pd1 Cl2 92.2(2) . . ?
N2 Pd1 Cl1 91.0(2) . . ?
N1 Pd1 Cl1 87.7(2) . . ?
Cl2 Pd1 Cl1 173.62(11) . . ?
C5 N1 C1 116.1(8) . . ?
C5 N1 Pd1 123.2(6) . . ?
C1 N1 Pd1 120.6(7) . . ?
C2 C1 N1 122.9(10) . . ?
C11 N2 C7 117.5(8) . . ?
C11 N2 Pd1 122.8(6) . . ?
C7 N2 Pd1 119.6(6) . . ?
C1 C2 C3 121.1(10) . . ?
C11 O3 C32 122.2(6) . . ?
C4 C3 C2 116.1(9) . . ?
C4 C3 C6 123.5(10) . . ?
C2 C3 C6 120.4(9) . . ?
C5 O4 C13 122.8(6) . . ?
C3 C4 C5 120.9(9) . . ?
N1 C5 O4 113.2(8) . . ?
N1 C5 C4 122.8(9) . . ?
O4 C5 C4 123.9(9) . . ?
N2 C7 C8 122.5(9) . . ?
C7 C8 C9 120.3(9) . . ?
C10 C9 C8 117.8(8) . . ?
C10 C9 C12 120.9(9) . . ?
C8 C9 C12 121.3(9) . . ?
C11 C10 C9 118.9(9) . . ?
N2 C11 O3 113.1(8) . . ?
N2 C11 C10 123.0(9) . . ?
O3 C11 C10 123.9(8) . . ?
O4 C13 C14 122.8(5) . . ?
O4 C13 C18 117.1(5) . . ?
C14 C13 C18 120.0 . . ?
C13 C14 C15 120.0 . . ?
C13 C14 C40 122.2(5) . . ?
C15 C14 C40 117.6(5) . . ?
C14 C15 C16 120.0 . . ?
C17 C16 C15 120.0 . . ?
C16 C17 C18 120.0 . . ?
C17 C18 C13 120.0 . . ?
C17 C18 C19 118.0(5) . . ?
C13 C18 C19 121.9(5) . . ?
C18 C19 C20 114.7(6) . . ?
C21 C20 C25 120.0 . . ?
C21 C20 C19 121.7(6) . . ?
C25 C20 C19 118.3(6) . . ?
C20 C21 C22 120.0 . . ?
C21 C22 C23 120.0 . . ?
C24 C23 C22 120.0 . . ?
C23 C24 C25 120.0 . . ?
C23 C24 C26 122.6(6) . . ?
C25 C24 C26 117.3(6) . . ?
O2 C25 C24 116.6(5) . . ?
O2 C25 C20 123.4(5) . . ?
C24 C25 C20 120.0 . . ?
C24 C26 C27 113.0(6) . . ?
C28 C27 C32 120.0 . . ?
C28 C27 C26 117.2(6) . . ?
C32 C27 C26 122.7(6) . . ?
C29 C28 C27 120.0 . . ?
C28 C29 C30 120.0 . . ?
C31 C30 C29 120.0 . . ?
C30 C31 C32 120.0 . . ?
C30 C31 C33 117.7(6) . . ?
C32 C31 C33 122.3(6) . . ?
C31 C32 C27 120.0 . . ?
C31 C32 O3 116.5(5) . . ?
C27 C32 O3 123.5(5) . . ?
C31 C33 C34 114.6(8) . . ?
C35 C34 C39 120.0 . . ?
C35 C34 C33 120.2(6) . . ?
C39 C34 C33 119.8(6) . . ?
C36 C35 C34 120.0 . . ?
C35 C36 C37 120.0 . . ?
C36 C37 C38 120.0 . . ?
C37 C38 C39 120.0 . . ?
C37 C38 C40 122.5(5) . . ?
C39 C38 C40 117.0(5) . . ?
O1 C39 C38 117.8(5) . . ?
O1 C39 C34 122.0(5) . . ?
C38 C39 C34 120.0 . . ?
C38 C40 C14 114.7(7) . . ?
Cl3 C41 Cl4 114.9(12) . . ?
Cl5 C42 Cl6 111.4(7) . . ?

loop_
_geom_bond_atom_site_label_1
_geom_bond_atom_site_label_2
_geom_bond_distance
_geom_bond_site_symmetry_2
_geom_bond_publ_flag
Pd1 N2 2.038(7) . ?
Pd1 N1 2.044(7) . ?
Pd1 Cl2 2.293(3) . ?
Pd1 Cl1 2.301(3) . ?
N1 C5 1.338(11) . ?
N1 C1 1.360(12) . ?
O1 C39 1.320(7) . ?
C1 C2 1.351(13) . ?
N2 C11 1.347(11) . ?
N2 C7 1.351(11) . ?
C2 C3 1.390(13) . ?
O2 C25 1.346(8) . ?
O3 C11 1.349(10) . ?
O3 C32 1.396(7) . ?
C3 C4 1.360(12) . ?
C3 C6 1.500(12) . ?
Cl3 C41 1.70(3) . ?
O4 C5 1.352(10) . ?
O4 C13 1.386(7) . ?
Cl4 C41 1.71(2) . ?
C4 C5 1.384(12) . ?
Cl5 C42 1.696(12) . ?
Cl6 C42 1.723(12) . ?
C7 C8 1.360(12) . ?
C8 C9 1.391(13) . ?
C9 C10 1.388(12) . ?
C9 C12 1.501(12) . ?
C10 C11 1.383(12) . ?
C13 C14 1.3900 . ?
C13 C18 1.3900 . ?
C14 C15 1.3900 . ?
C14 C40 1.546(10) . ?
C15 C16 1.3900 . ?
C16 C17 1.3900 . ?
C17 C18 1.3900 . ?
C18 C19 1.532(10) . ?
C19 C20 1.545(10) . ?
C20 C21 1.3900 . ?
C20 C25 1.3900 . ?
C21 C22 1.3900 . ?
C22 C23 1.3900 . ?
C23 C24 1.3900 . ?
C24 C25 1.3900 . ?
C24 C26 1.535(10) . ?
C26 C27 1.557(10) . ?
C27 C28 1.3900 . ?
C27 C32 1.3900 . ?
C28 C29 1.3900 . ?
C29 C30 1.3900 . ?
C30 C31 1.3900 . ?
C31 C32 1.3900 . ?
C31 C33 1.530(12) . ?
C33 C34 1.558(11) . ?
C34 C35 1.3900 . ?
C34 C39 1.3900 . ?
C35 C36 1.3900 . ?
C36 C37 1.3900 . ?
C37 C38 1.3900 . ?
C38 C39 1.3900 . ?
C38 C40 1.528(10) . ?
